data_7112726
loop_
_publ_author_name
'Rajesh, Stephen Michael'
'Perumal, Subbu'
'Men\'endez, J. Carlos'
'Yogeeswari, Perumal'
'Sriram, Dharmarajan'

_publ_section_title
;
 Antimycobacterial activity of spirooxindolo-pyrrolidine, pyrrolizine and
 pyrrolothiazole hybrids obtained by a three-component regio- and
 stereoselective 1,3-dipolar cycloaddition
;
_journal_issue 7
_journal_name_full MedChemComm
_journal_page_first 626
_journal_paper_doi 10.1039/c0md00239a
_journal_volume 2
_journal_year 2011
_chemical_formula_moiety 'C23 H19 N3 O3'
_chemical_formula_sum 'C23 H19 N3 O3'
_chemical_formula_weight 385.41
_chemical_name_systematic
;
?
;
_space_group_IT_number 2
_symmetry_cell_setting triclinic
_symmetry_space_group_name_Hall '-P 1'
_symmetry_space_group_name_H-M 'P -1'
_atom_sites_solution_hydrogens geom
_atom_sites_solution_primary direct
_atom_sites_solution_secondary difmap
_audit_creation_method SHELXL-97
_cell_angle_alpha 64.68(3)
_cell_angle_beta 76.11(4)
_cell_angle_gamma 71.43(3)
_cell_formula_units_Z 2
_cell_length_a 7.681(4)
_cell_length_b 11.655(5)
_cell_length_c 12.824(3)
_cell_measurement_reflns_used 25
_cell_measurement_temperature 293(2)
_cell_measurement_theta_max 25
_cell_measurement_theta_min 2
_cell_volume 976.5(8)
_computing_cell_refinement 'CAD4 Express (Enraf Nonius, (1994)'
_computing_data_collection 'CAD4 Express (Enraf Nonius, (1994)'
_computing_data_reduction 'XCAD4 (Harms & Wocadlo, 1996)'
_computing_molecular_graphics 'PLATON (Spek, 2009)'
_computing_publication_material SHELXL-97
_computing_structure_refinement 'SHELXL-97 (Sheldrick, 2008)'
_computing_structure_solution 'SHELXS-97 (Sheldrick, 2008)'
_diffrn_ambient_temperature 293(2)
_diffrn_measured_fraction_theta_full 0.997
_diffrn_measured_fraction_theta_max 0.997
_diffrn_measurement_device_type MACH3-Nonius
_diffrn_measurement_method \w-2\q
_diffrn_radiation_monochromator graphite
_diffrn_radiation_source 'fine-focus sealed tube'
_diffrn_radiation_type MoK\a
_diffrn_radiation_wavelength 0.71073
_diffrn_reflns_av_R_equivalents 0.0173
_diffrn_reflns_av_sigmaI/netI 0.0158
_diffrn_reflns_limit_h_max 7
_diffrn_reflns_limit_h_min -1
_diffrn_reflns_limit_k_max 11
_diffrn_reflns_limit_k_min -11
_diffrn_reflns_limit_l_max 12
_diffrn_reflns_limit_l_min -12
_diffrn_reflns_number 2367
_diffrn_reflns_theta_full 19.98
_diffrn_reflns_theta_max 19.98
_diffrn_reflns_theta_min 2.10
_diffrn_standards_decay_% 0
_diffrn_standards_interval_time 60
_diffrn_standards_number 3
_exptl_absorpt_coefficient_mu 0.089
_exptl_absorpt_correction_T_max 0.9800
_exptl_absorpt_correction_T_min 0.9760
_exptl_absorpt_correction_type psi-scan
_exptl_absorpt_process_details '(North et al., 1968)'
_exptl_crystal_colour colourless
_exptl_crystal_density_diffrn 1.311
_exptl_crystal_density_method 'not measured'
_exptl_crystal_description block
_exptl_crystal_F_000 404
_exptl_crystal_size_max 0.26
_exptl_crystal_size_mid 0.23
_exptl_crystal_size_min 0.21
_refine_diff_density_max 0.654
_refine_diff_density_min -0.691
_refine_diff_density_rms 0.182
_refine_ls_extinction_coef 0.004(8)
_refine_ls_extinction_expression Fc^*^=kFc[1+0.001xFc^2^\l^3^/sin(2\q)]^-1/4^
_refine_ls_extinction_method SHELXL
_refine_ls_goodness_of_fit_ref 1.265
_refine_ls_hydrogen_treatment mixed
_refine_ls_matrix_type full
_refine_ls_number_parameters 271
_refine_ls_number_reflns 1820
_refine_ls_number_restraints 0
_refine_ls_restrained_S_all 1.265
_refine_ls_R_factor_all 0.1242
_refine_ls_R_factor_gt 0.1054
_refine_ls_shift/su_max 0.000
_refine_ls_shift/su_mean 0.000
_refine_ls_structure_factor_coef Fsqd
_refine_ls_weighting_details 'calc w=1/[\s^2^(Fo^2^)+(0.0618P)^2^+0.2249P] where P=(Fo^2^+2Fc^2^)/3'
_refine_ls_weighting_scheme calc
_refine_ls_wR_factor_gt 0.4769
_refine_ls_wR_factor_ref 0.4954
_reflns_number_gt 1584
_reflns_number_total 1820
_reflns_threshold_expression >2sigma(I)
_cod_data_source_file c0md00239a.txt
_cod_data_source_block ppg_acta
_cod_database_code 7112726

loop_
_symmetry_equiv_pos_as_xyz
'x, y, z'
'-x, -y, -z'

loop_
_atom_site_label
_atom_site_type_symbol
_atom_site_fract_x
_atom_site_fract_y
_atom_site_fract_z
_atom_site_U_iso_or_equiv
_atom_site_adp_type
_atom_site_occupancy
_atom_site_symmetry_multiplicity
_atom_site_calc_flag
_atom_site_refinement_flags
C10 C 0.785(2) 0.2672(13) 0.2638(12) 0.035(4) Uani 1 1 d .
C7 C 0.529(2) 0.3868(14) 0.3509(14) 0.041(4) Uani 1 1 d .
H7 H 0.5524 0.3424 0.4324 0.050 Uiso 1 1 calc R
C18 C 0.636(2) 0.1135(14) 0.2387(13) 0.035(4) Uani 1 1 d .
C15 C 1.244(2) 0.1200(16) 0.1493(14) 0.044(4) Uani 1 1 d .
H15 H 1.3343 0.0439 0.1796 0.053 Uiso 1 1 calc R
C13 C 1.127(2) 0.3129(16) -0.0129(14) 0.046(5) Uani 1 1 d .
H13 H 1.1430 0.3671 -0.0909 0.055 Uiso 1 1 calc R
C16 C 1.089(2) 0.1540(15) 0.2167(13) 0.040(4) Uani 1 1 d .
C8 C 0.459(2) 0.2955(15) 0.3208(14) 0.040(4) Uani 1 1 d .
H8 H 0.4392 0.2201 0.3920 0.048 Uiso 1 1 calc R
C12 C 0.966(2) 0.3438(15) 0.0560(13) 0.041(4) Uani 1 1 d .
H12 H 0.8724 0.4178 0.0248 0.049 Uiso 1 1 calc R
C17 C 0.864(2) 0.1501(14) 0.3719(15) 0.036(4) Uani 1 1 d .
C9 C 0.612(2) 0.2475(15) 0.2381(13) 0.041(4) Uani 1 1 d .
H9 H 0.5893 0.3106 0.1593 0.049 Uiso 1 1 calc R
C11 C 0.9450(19) 0.2633(14) 0.1719(13) 0.035(4) Uani 1 1 d .
C23 C 0.727(2) 0.0898(17) 0.1385(15) 0.051(5) Uani 1 1 d .
H23 H 0.7656 0.1572 0.0736 0.061 Uiso 1 1 calc R
C21 C 0.703(3) -0.1316(18) 0.2300(19) 0.065(6) Uani 1 1 d .
H21 H 0.7247 -0.2136 0.2275 0.078 Uiso 1 1 calc R
C14 C 1.263(2) 0.2027(18) 0.0330(15) 0.053(5) Uani 1 1 d .
H14 H 1.3705 0.1830 -0.0147 0.064 Uiso 1 1 calc R
C19 C 0.585(2) 0.0116(17) 0.3318(15) 0.050(5) Uani 1 1 d .
H19 H 0.5300 0.0241 0.4003 0.059 Uiso 1 1 calc R
C22 C 0.762(2) -0.033(2) 0.1349(18) 0.059(5) Uani 1 1 d .
H22 H 0.8239 -0.0478 0.0684 0.071 Uiso 1 1 calc R
C5 C 0.408(3) 0.6265(17) 0.2308(17) 0.063(6) Uani 1 1 d .
H5 H 0.4942 0.6152 0.1689 0.076 Uiso 1 1 calc R
C3 C 0.165(3) 0.767(2) 0.306(2) 0.077(6) Uani 1 1 d .
H3 H 0.0871 0.8495 0.2954 0.092 Uiso 1 1 calc R
C6 C 0.401(2) 0.5223(15) 0.3351(15) 0.041(4) Uani 1 1 d .
C20 C 0.612(3) -0.1107(18) 0.3283(17) 0.061(5) Uani 1 1 d .
H20 H 0.5695 -0.1771 0.3918 0.073 Uiso 1 1 calc R
C1 C 0.275(3) 0.543(2) 0.4257(17) 0.067(6) Uani 1 1 d .
H1 H 0.2696 0.4740 0.4976 0.080 Uiso 1 1 calc R
C4 C 0.290(3) 0.747(2) 0.217(2) 0.076(6) Uani 1 1 d .
H4 H 0.2954 0.8156 0.1449 0.092 Uiso 1 1 calc R
C2 C 0.154(3) 0.666(2) 0.410(2) 0.078(7) Uani 1 1 d .
H2 H 0.0672 0.6791 0.4714 0.094 Uiso 1 1 calc R
N2 N 0.7061(19) 0.3921(13) 0.2792(11) 0.041(4) Uani 1 1 d .
N1 N 0.280(2) 0.3638(16) 0.2675(18) 0.058(4) Uani 1 1 d .
N3 N 1.034(2) 0.0894(14) 0.3366(12) 0.040(4) Uani 1 1 d .
O1 O 0.133(2) 0.3492(17) 0.3344(15) 0.096(5) Uani 1 1 d .
O2 O 0.281(2) 0.4320(15) 0.1660(15) 0.089(5) Uani 1 1 d .
O3 O 0.7802(15) 0.1187(10) 0.4711(9) 0.051(3) Uani 1 1 d .
H6 H 0.795(19) 0.398(12) 0.307(10) 0.02(4) Uiso 1 1 d .
H10 H 1.08(3) 0.01(2) 0.38(2) 0.10(9) Uiso 1 1 d .

loop_
_atom_site_aniso_label
_atom_site_aniso_U_11
_atom_site_aniso_U_22
_atom_site_aniso_U_33
_atom_site_aniso_U_23
_atom_site_aniso_U_13
_atom_site_aniso_U_12
C10 0.037(10) 0.026(9) 0.036(9) -0.014(8) -0.017(8) 0.012(7)
C7 0.056(12) 0.033(10) 0.039(10) -0.013(8) -0.012(9) -0.013(8)
C18 0.036(9) 0.027(10) 0.041(10) -0.013(9) -0.010(8) -0.003(7)
C15 0.054(12) 0.037(10) 0.047(12) -0.020(9) -0.011(9) -0.008(9)
C13 0.052(12) 0.043(11) 0.038(10) -0.010(9) 0.007(10) -0.022(10)
C16 0.045(11) 0.036(10) 0.034(11) -0.014(8) -0.008(9) -0.002(9)
C8 0.034(10) 0.038(10) 0.049(10) -0.010(8) -0.006(8) -0.018(8)
C12 0.046(11) 0.037(10) 0.035(10) -0.008(9) -0.010(9) -0.007(8)
C17 0.046(12) 0.026(9) 0.035(11) -0.011(8) -0.002(9) -0.012(9)
C9 0.041(10) 0.041(10) 0.035(9) -0.011(8) -0.013(8) 0.001(8)
C11 0.029(9) 0.032(9) 0.040(11) -0.011(8) -0.004(8) -0.006(8)
C23 0.057(12) 0.054(12) 0.051(12) -0.025(9) 0.002(9) -0.026(9)
C21 0.076(14) 0.043(12) 0.082(16) -0.033(12) -0.010(12) -0.008(11)
C14 0.053(12) 0.061(13) 0.048(13) -0.028(11) 0.006(10) -0.018(11)
C19 0.060(12) 0.042(12) 0.043(11) -0.015(9) -0.004(9) -0.011(9)
C22 0.050(12) 0.070(14) 0.074(14) -0.048(12) 0.013(10) -0.020(10)
C5 0.066(13) 0.037(12) 0.067(14) -0.022(11) 0.010(10) 0.002(10)
C3 0.057(14) 0.055(14) 0.12(2) -0.039(16) -0.022(14) 0.008(11)
C6 0.037(10) 0.040(11) 0.054(12) -0.022(10) -0.006(9) -0.012(8)
C20 0.078(14) 0.040(12) 0.056(13) -0.008(10) -0.014(11) -0.016(10)
C1 0.068(14) 0.076(15) 0.053(13) -0.025(11) -0.006(11) -0.014(12)
C4 0.053(13) 0.061(15) 0.091(17) -0.018(12) -0.009(13) 0.003(11)
C2 0.059(14) 0.082(17) 0.096(19) -0.064(16) 0.007(12) 0.011(13)
N2 0.028(8) 0.046(9) 0.042(8) -0.014(7) -0.008(7) -0.002(7)
N1 0.036(10) 0.066(11) 0.091(14) -0.045(11) -0.013(10) -0.011(8)
N3 0.053(11) 0.027(8) 0.035(9) -0.008(8) -0.008(7) -0.007(8)
O1 0.043(9) 0.142(15) 0.133(14) -0.087(12) 0.002(9) -0.021(9)
O2 0.096(12) 0.079(11) 0.084(11) -0.024(9) -0.048(10) 0.004(9)
O3 0.054(7) 0.045(7) 0.030(7) -0.005(5) -0.004(6) 0.002(6)

loop_
_atom_type_symbol
_atom_type_description
_atom_type_scat_dispersion_real
_atom_type_scat_dispersion_imag
_atom_type_scat_source
C C 0.0033 0.0016 'International Tables Vol C Tables 4.2.6.8 and 6.1.1.4'
H H 0.0000 0.0000 'International Tables Vol C Tables 4.2.6.8 and 6.1.1.4'
N N 0.0061 0.0033 'International Tables Vol C Tables 4.2.6.8 and 6.1.1.4'
O O 0.0106 0.0060 'International Tables Vol C Tables 4.2.6.8 and 6.1.1.4'

loop_
_geom_angle_atom_site_label_1
_geom_angle_atom_site_label_2
_geom_angle_atom_site_label_3
_geom_angle
N2 C10 C11 116.4(13)
N2 C10 C9 100.4(12)
C11 C10 C9 113.1(12)
N2 C10 C17 115.0(12)
C11 C10 C17 101.7(12)
C9 C10 C17 110.8(12)
N2 C7 C6 112.9(12)
N2 C7 C8 103.2(12)
C6 C7 C8 116.8(13)
N2 C7 H7 107.8
C6 C7 H7 107.8
C8 C7 H7 107.8
C19 C18 C23 117.5(14)
C19 C18 C9 124.6(14)
C23 C18 C9 117.8(14)
C16 C15 C14 117.7(16)
C16 C15 H15 121.2
C14 C15 H15 121.2
C14 C13 C12 120.4(15)
C14 C13 H13 119.8
C12 C13 H13 119.8
C15 C16 C11 122.3(14)
C15 C16 N3 129.7(15)
C11 C16 N3 108.0(14)
N1 C8 C9 111.5(13)
N1 C8 C7 112.2(12)
C9 C8 C7 106.5(12)
N1 C8 H8 108.9
C9 C8 H8 108.9
C7 C8 H8 108.9
C11 C12 C13 119.0(15)
C11 C12 H12 120.5
C13 C12 H12 120.5
O3 C17 N3 127.4(14)
O3 C17 C10 124.7(14)
N3 C17 C10 107.9(14)
C18 C9 C8 119.3(13)
C18 C9 C10 114.4(12)
C8 C9 C10 102.5(12)
C18 C9 H9 106.6
C8 C9 H9 106.6
C10 C9 H9 106.6
C12 C11 C16 119.2(14)
C12 C11 C10 130.8(14)
C16 C11 C10 110.0(13)
C22 C23 C18 120.8(16)
C22 C23 H23 119.6
C18 C23 H23 119.6
C20 C21 C22 120.7(17)
C20 C21 H21 119.7
C22 C21 H21 119.7
C13 C14 C15 121.3(16)
C13 C14 H14 119.3
C15 C14 H14 119.3
C18 C19 C20 122.4(16)
C18 C19 H19 118.8
C20 C19 H19 118.8
C21 C22 C23 119.6(17)
C21 C22 H22 120.2
C23 C22 H22 120.2
C4 C5 C6 120.8(18)
C4 C5 H5 119.6
C6 C5 H5 119.6
C2 C3 C4 119.9(19)
C2 C3 H3 120.1
C4 C3 H3 120.1
C5 C6 C1 118.3(16)
C5 C6 C7 121.2(15)
C1 C6 C7 120.5(16)
C21 C20 C19 118.9(17)
C21 C20 H20 120.5
C19 C20 H20 120.5
C6 C1 C2 120.6(19)
C6 C1 H1 119.7
C2 C1 H1 119.7
C3 C4 C5 121(2)
C3 C4 H4 119.5
C5 C4 H4 119.5
C3 C2 C1 119.5(19)
C3 C2 H2 120.3
C1 C2 H2 120.3
C7 N2 C10 108.2(12)
C7 N2 H6 118(8)
C10 N2 H6 102(8)
O2 N1 O1 122.7(17)
O2 N1 C8 120.2(16)
O1 N1 C8 117.0(17)
C17 N3 C16 112.3(14)
C17 N3 H10 117(10)
C16 N3 H10 128(10)

loop_
_geom_bond_atom_site_label_1
_geom_bond_atom_site_label_2
_geom_bond_distance
C10 N2 1.466(19)
C10 C11 1.49(2)
C10 C9 1.54(2)
C10 C17 1.55(2)
C7 N2 1.45(2)
C7 C6 1.53(2)
C7 C8 1.54(2)
C7 H7 0.9800
C18 C19 1.36(2)
C18 C23 1.40(2)
C18 C9 1.51(2)
C15 C16 1.35(2)
C15 C14 1.39(2)
C15 H15 0.9300
C13 C14 1.37(2)
C13 C12 1.38(2)
C13 H13 0.9300
C16 C11 1.40(2)
C16 N3 1.42(2)
C8 N1 1.51(2)
C8 C9 1.52(2)
C8 H8 0.9800
C12 C11 1.38(2)
C12 H12 0.9300
C17 O3 1.235(18)
C17 N3 1.34(2)
C9 H9 0.9800
C23 C22 1.39(2)
C23 H23 0.9300
C21 C20 1.36(3)
C21 C22 1.37(3)
C21 H21 0.9300
C14 H14 0.9300
C19 C20 1.39(2)
C19 H19 0.9300
C22 H22 0.9300
C5 C4 1.37(3)
C5 C6 1.37(2)
C5 H5 0.9300
C3 C2 1.36(3)
C3 C4 1.36(3)
C3 H3 0.9300
C6 C1 1.38(2)
C20 H20 0.9300
C1 C2 1.40(3)
C1 H1 0.9300
C4 H4 0.9300
C2 H2 0.9300
N2 H6 0.87(14)
N1 O2 1.20(2)
N1 O1 1.249(19)
N3 H10 0.8(2)

loop_
_geom_torsion_atom_site_label_1
_geom_torsion_atom_site_label_2
_geom_torsion_atom_site_label_3
_geom_torsion_atom_site_label_4
_geom_torsion
C14 C15 C16 C11 4(2)
C14 C15 C16 N3 -179.6(15)
N2 C7 C8 N1 -118.4(14)
C6 C7 C8 N1 6(2)
N2 C7 C8 C9 3.9(15)
C6 C7 C8 C9 128.4(14)
C14 C13 C12 C11 1(2)
N2 C10 C17 O3 50(2)
C11 C10 C17 O3 177.0(14)
C9 C10 C17 O3 -62.5(18)
N2 C10 C17 N3 -131.4(14)
C11 C10 C17 N3 -4.8(15)
C9 C10 C17 N3 115.7(14)
C19 C18 C9 C8 -27(2)
C23 C18 C9 C8 157.3(14)
C19 C18 C9 C10 95.0(18)
C23 C18 C9 C10 -80.9(17)
N1 C8 C9 C18 -88.0(16)
C7 C8 C9 C18 149.3(13)
N1 C8 C9 C10 144.6(12)
C7 C8 C9 C10 21.9(15)
N2 C10 C9 C18 -169.6(12)
C11 C10 C9 C18 65.8(17)
C17 C10 C9 C18 -47.6(17)
N2 C10 C9 C8 -39.0(14)
C11 C10 C9 C8 -163.7(12)
C17 C10 C9 C8 82.9(14)
C13 C12 C11 C16 1(2)
C13 C12 C11 C10 -175.7(15)
C15 C16 C11 C12 -4(2)
N3 C16 C11 C12 179.4(13)
C15 C16 C11 C10 173.7(14)
N3 C16 C11 C10 -3.3(17)
N2 C10 C11 C12 -53(2)
C9 C10 C11 C12 63(2)
C17 C10 C11 C12 -178.3(15)
N2 C10 C11 C16 130.5(14)
C9 C10 C11 C16 -114.0(14)
C17 C10 C11 C16 4.8(16)
C19 C18 C23 C22 1(2)
C9 C18 C23 C22 177.0(15)
C12 C13 C14 C15 0(2)
C16 C15 C14 C13 -2(2)
C23 C18 C19 C20 -3(2)
C9 C18 C19 C20 -179.1(15)
C20 C21 C22 C23 0(3)
C18 C23 C22 C21 1(3)
C4 C5 C6 C1 -1(3)
C4 C5 C6 C7 178.4(17)
N2 C7 C6 C5 31(2)
C8 C7 C6 C5 -88.5(19)
N2 C7 C6 C1 -149.4(16)
C8 C7 C6 C1 91.2(19)
C22 C21 C20 C19 -2(3)
C18 C19 C20 C21 4(3)
C5 C6 C1 C2 1(3)
C7 C6 C1 C2 -178.3(17)
C2 C3 C4 C5 -1(3)
C6 C5 C4 C3 1(3)
C4 C3 C2 C1 1(3)
C6 C1 C2 C3 -1(3)
C6 C7 N2 C10 -157.5(12)
C8 C7 N2 C10 -30.5(15)
C11 C10 N2 C7 166.7(12)
C9 C10 N2 C7 44.3(14)
C17 C10 N2 C7 -74.6(16)
C9 C8 N1 O2 -38(2)
C7 C8 N1 O2 81.7(19)
C9 C8 N1 O1 144.7(15)
C7 C8 N1 O1 -96.0(17)
O3 C17 N3 C16 -178.7(15)
C10 C17 N3 C16 3.1(17)
C15 C16 N3 C17 -176.7(16)
C11 C16 N3 C17 0.0(18)
